data_4311849
loop_
_publ_author_name
'Scott A. Hilderbrand'
'Stephen J. Lippard'

_publ_section_title
;
 Nitric Oxide Reactivity of Fluorophore Coordinated Carboxylate-Bridged
 Diiron(II) and Dicobalt(II) Complexes
;
_journal_name_full 'Inorganic Chemistry'
_journal_page_first 5294
_journal_page_last 5301
_journal_paper_doi 10.1021/ic049649l
_journal_volume 43
_journal_year 2004
_chemical_formula_sum 'C120 H114 Cl8 Fe2 N6 O12 S2'
_chemical_formula_weight 2291.59
_chemical_name_systematic
; 
 ? 
;
_space_group_IT_number 2
_symmetry_cell_setting triclinic
_symmetry_space_group_name_Hall '-P 1'
_symmetry_space_group_name_H-M 'P -1'
_atom_sites_solution_hydrogens geom
_atom_sites_solution_primary direct
_atom_sites_solution_secondary difmap
_audit_creation_method SHELXL-97
_cell_angle_alpha 116.18(3)
_cell_angle_beta 105.44(3)
_cell_angle_gamma 90.63(3)
_cell_formula_units_Z 2
_cell_length_a 15.219(3)
_cell_length_b 19.752(4)
_cell_length_c 21.337(4)
_cell_measurement_reflns_used 880
_cell_measurement_temperature 173(2)
_cell_measurement_theta_max 17.93
_cell_measurement_theta_min 12.89
_cell_volume 5487(3)
_computing_cell_refinement 'Bruker SMART'
_computing_data_collection 'Bruker SMART'
_computing_data_reduction 'Bruker SAINT'
_computing_molecular_graphics 'Bruker SHELXTL'
_computing_publication_material 'Bruker SHELXTL'
_computing_structure_refinement 'SHELXL-97 (Sheldrick, 1997)'
_computing_structure_solution 'SHELXS-97 (Sheldrick, 1990)'
_diffrn_ambient_temperature 173(2)
_diffrn_measured_fraction_theta_full 0.892
_diffrn_measured_fraction_theta_max 0.892
_diffrn_measurement_device_type 'CCD area detector'
_diffrn_measurement_method 'phi and omega scans'
_diffrn_radiation_monochromator graphite
_diffrn_radiation_source 'fine-focus sealed tube'
_diffrn_radiation_type MoK\a
_diffrn_radiation_wavelength 0.71073
_diffrn_reflns_av_R_equivalents 0.0471
_diffrn_reflns_av_sigmaI/netI 0.0915
_diffrn_reflns_limit_h_max 19
_diffrn_reflns_limit_h_min -19
_diffrn_reflns_limit_k_max 26
_diffrn_reflns_limit_k_min -25
_diffrn_reflns_limit_l_max 27
_diffrn_reflns_limit_l_min -28
_diffrn_reflns_number 47931
_diffrn_reflns_theta_full 28.31
_diffrn_reflns_theta_max 28.31
_diffrn_reflns_theta_min 1.12
_exptl_absorpt_coefficient_mu 0.562
_exptl_absorpt_correction_T_max 1.000000
_exptl_absorpt_correction_T_min 0.893347
_exptl_absorpt_correction_type sadabs
_exptl_crystal_colour 'light yellow'
_exptl_crystal_density_diffrn 1.387
_exptl_crystal_density_meas 0
_exptl_crystal_density_method 'not measured'
_exptl_crystal_description rod
_exptl_crystal_F_000 2384
_exptl_crystal_size_max 0.30
_exptl_crystal_size_mid 0.12
_exptl_crystal_size_min 0.10
_refine_diff_density_max 0.811
_refine_diff_density_min -0.744
_refine_diff_density_rms 0.083
_refine_ls_extinction_method none
_refine_ls_goodness_of_fit_ref 1.026
_refine_ls_hydrogen_treatment mixed
_refine_ls_matrix_type full
_refine_ls_number_parameters 1369
_refine_ls_number_reflns 24367
_refine_ls_number_restraints 0
_refine_ls_restrained_S_all 1.026
_refine_ls_R_factor_all 0.1266
_refine_ls_R_factor_gt 0.0743
_refine_ls_shift/su_max 0.653
_refine_ls_shift/su_mean 0.023
_refine_ls_structure_factor_coef Fsqd
_refine_ls_weighting_details 'calc w=1/[\s^2^(Fo^2^)+(0.0725P)^2^+4.8740P] where P=(Fo^2^+2Fc^2^)/3'
_refine_ls_weighting_scheme calc
_refine_ls_wR_factor_gt 0.1580
_refine_ls_wR_factor_ref 0.1836
_reflns_number_gt 15237
_reflns_number_total 24367
_reflns_threshold_expression >2sigma(I)
_cod_data_source_file ic049649lsi20040316_031443_1.cif
_cod_data_source_block Compound1
_cod_depositor_comments
;
The following automatic conversions were performed:
'_symmetry_cell_setting' value 'Triclinic' changed to 'triclinic'
according to '/home/saulius/struct/CIF-dictionaries/cif_core.dic'
dictionary named 'cif_core.dic' version 2.4.1 from 2010-06-29.

Automatic conversion script
Id: cif_fix_enum 1527 2010-12-29 10:47:43Z saulius 
;
_cod_original_cell_volume 5486.7(19)
_cod_database_code 4311849

loop_
_symmetry_equiv_pos_as_xyz
'x, y, z'
'-x, -y, -z'

loop_
_atom_site_label
_atom_site_type_symbol
_atom_site_fract_x
_atom_site_fract_y
_atom_site_fract_z
_atom_site_U_iso_or_equiv
_atom_site_adp_type
_atom_site_occupancy
_atom_site_symmetry_multiplicity
_atom_site_calc_flag
_atom_site_refinement_flags
_atom_site_disorder_assembly
_atom_site_disorder_group
Fe2 Fe 0.23870(3) 0.27943(3) 0.57671(3) 0.01919(13) Uani 1 1 d . . .
Fe1 Fe 0.22830(3) 0.23763(3) 0.43465(3) 0.02048(13) Uani 1 1 d . . .
O1 O 0.37108(16) 0.25054(14) 0.47678(13) 0.0237(6) Uani 1 1 d . . .
O2 O 0.37489(16) 0.31286(14) 0.59432(13) 0.0227(6) Uani 1 1 d . . .
O3 O 0.21870(17) 0.12564(14) 0.41761(14) 0.0273(6) Uani 1 1 d . . .
O4 O 0.26521(16) 0.16480(14) 0.53813(14) 0.0238(6) Uani 1 1 d . . .
O5 O 0.08827(16) 0.23504(14) 0.41974(14) 0.0249(6) Uani 1 1 d . . .
O6 O 0.10039(16) 0.23622(14) 0.52647(13) 0.0226(5) Uani 1 1 d . . .
O7 O 0.23742(16) 0.36048(14) 0.48414(13) 0.0237(6) Uani 1 1 d . . .
O8 O 0.20978(17) 0.38456(14) 0.58923(14) 0.0242(6) Uani 1 1 d . . .
O9 O 0.3256(2) 0.11365(18) 0.10544(17) 0.0498(8) Uani 1 1 d . . .
O10 O 0.1570(2) 0.10070(17) 0.05756(15) 0.0470(8) Uani 1 1 d . . .
O11 O 0.1614(3) 0.3973(2) 0.91237(19) 0.0652(11) Uani 1 1 d . . .
O12 O 0.3310(3) 0.4139(2) 0.95528(17) 0.0631(10) Uani 1 1 d . . .
N3 N 0.1711(3) 0.4684(2) 0.1000(2) 0.0465(10) Uani 1 1 d . . .
N2 N 0.2357(2) 0.17467(19) 0.18995(17) 0.0299(8) Uani 1 1 d . . .
N1 N 0.2290(2) 0.24793(18) 0.33913(17) 0.0272(7) Uani 1 1 d . . .
H3B H 0.2275 0.2977 0.3493 0.033 Uiso 1 1 calc R . .
N6 N 0.3401(3) 0.0513(3) 0.9195(2) 0.0549(11) Uani 1 1 d . . .
N5 N 0.2485(2) 0.3403(2) 0.82379(18) 0.0343(8) Uani 1 1 d . . .
N4 N 0.2472(2) 0.26967(18) 0.67320(17) 0.0261(7) Uani 1 1 d . . .
H6B H 0.2487 0.2199 0.6627 0.031 Uiso 1 1 calc R . .
S1 S 0.24238(8) 0.14659(7) 0.10684(6) 0.0383(3) Uani 1 1 d . . .
S2 S 0.24554(10) 0.36642(7) 0.90780(6) 0.0488(3) Uani 1 1 d . . .
C1 C 0.2364(3) -0.0689(2) 0.4902(3) 0.0422(11) Uani 1 1 d . . .
H1A H 0.2120 -0.0896 0.5146 0.051 Uiso 1 1 calc R . .
C2 C 0.4227(4) 0.5172(3) 0.8174(2) 0.0463(12) Uani 1 1 d . . .
C3 C 0.0516(3) 0.3606(3) 0.0575(3) 0.0475(12) Uani 1 1 d . . .
H3A H 0.0058 0.3891 0.0490 0.057 Uiso 1 1 calc R . .
C4 C 0.2887(3) -0.1103(3) 0.4468(3) 0.0475(12) Uani 1 1 d . . .
H4A H 0.2991 -0.1585 0.4419 0.057 Uiso 1 1 calc R . .
C5 C 0.3458(4) 0.5533(3) 0.8204(3) 0.0543(14) Uani 1 1 d . . .
H5A H 0.3299 0.5739 0.8636 0.065 Uiso 1 1 calc R . .
C6 C 0.4044(4) 0.2741(3) 0.9490(3) 0.0539(14) Uani 1 1 d . . .
H6A H 0.4191 0.3222 0.9536 0.065 Uiso 1 1 calc R . .
C7 C 0.0594(4) 0.4909(3) 0.7963(2) 0.0519(13) Uani 1 1 d . . .
H7A H 0.0950 0.5309 0.7957 0.078 Uiso 1 1 calc R . .
H7B H 0.0984 0.4713 0.8259 0.078 Uiso 1 1 calc R . .
H7C H 0.0104 0.5107 0.8164 0.078 Uiso 1 1 calc R . .
C8 C 0.3119(3) 0.0143(3) 0.3101(3) 0.0464(12) Uani 1 1 d . . .
H8A H 0.2497 -0.0055 0.2882 0.056 Uiso 1 1 calc R . .
C9 C 0.4509(4) 0.0669(3) 0.3043(3) 0.0511(13) Uani 1 1 d . . .
C10 C 0.1190(3) 0.0687(3) 0.6561(3) 0.0430(11) Uani 1 1 d . . .
H10A H 0.1309 0.0668 0.7004 0.052 Uiso 1 1 calc R . .
C11 C 0.3596(4) 0.0369(3) 0.2738(3) 0.0544(13) Uani 1 1 d . . .
H11A H 0.3286 0.0314 0.2275 0.065 Uiso 1 1 calc R . .
C12 C 0.0910(3) 0.2438(3) 0.0591(2) 0.0426(11) Uani 1 1 d . . .
H12A H 0.0723 0.1954 0.0523 0.051 Uiso 1 1 calc R . .
C105 C 0.1029(4) 0.5033(3) 0.0664(3) 0.0586(14) Uani 1 1 d . . .
H10B H 0.0757 0.4686 0.0154 0.088 Uiso 1 1 calc R . .
H10C H 0.1323 0.5494 0.0714 0.088 Uiso 1 1 calc R . .
H10D H 0.0559 0.5150 0.0904 0.088 Uiso 1 1 calc R . .
C13 C -0.0093(3) 0.0367(2) 0.1845(2) 0.0396(11) Uani 1 1 d . . .
C14 C 0.3624(4) 0.1266(3) 0.9309(3) 0.0510(13) Uani 1 1 d . . .
C15 C 0.0269(3) 0.2860(3) 0.0439(2) 0.0460(12) Uani 1 1 d . . .
H15A H -0.0350 0.2648 0.0240 0.055 Uiso 1 1 calc R . .
C16 C 0.2914(3) 0.5597(3) 0.7600(2) 0.0445(11) Uani 1 1 d . . .
H16A H 0.2394 0.5837 0.7632 0.053 Uiso 1 1 calc R . .
C17 C 0.1772(3) 0.0400(3) 0.6139(3) 0.0406(11) Uani 1 1 d . . .
H17A H 0.2273 0.0190 0.6300 0.049 Uiso 1 1 calc R . .
C18 C 0.3255(3) -0.0800(2) 0.4107(3) 0.0420(11) Uani 1 1 d . . .
H18A H 0.3620 -0.1075 0.3824 0.050 Uiso 1 1 calc R . .
C19 C 0.4739(3) 0.1835(2) 0.6129(2) 0.0333(9) Uani 1 1 d . . .
H19A H 0.4506 0.1669 0.5627 0.040 Uiso 1 1 calc R . .
C20 C 0.4468(3) 0.1404(3) 0.6428(3) 0.0417(11) Uani 1 1 d . . .
H20A H 0.4062 0.0952 0.6121 0.050 Uiso 1 1 calc R . .
C21 C 0.6656(3) 0.3186(2) 0.6493(2) 0.0335(10) Uani 1 1 d . . .
H21A H 0.7019 0.3097 0.6867 0.040 Uiso 1 1 calc R . .
C22 C 0.3730(3) 0.3305(3) 0.1191(2) 0.0431(11) Uani 1 1 d . . .
H22A H 0.4341 0.3482 0.1281 0.052 Uiso 1 1 calc R . .
C23 C 0.3820(3) 0.4424(3) 0.3193(2) 0.0436(11) Uani 1 1 d . . .
H23A H 0.3320 0.4688 0.3325 0.065 Uiso 1 1 calc R . .
H23B H 0.3589 0.3994 0.2716 0.065 Uiso 1 1 calc R . .
H23C H 0.4269 0.4764 0.3187 0.065 Uiso 1 1 calc R . .
C24 C 0.1423(3) 0.3924(3) 0.0831(2) 0.0413(11) Uani 1 1 d . . .
C25 C 0.1640(3) 0.2928(3) 0.6961(2) 0.0397(11) Uani 1 1 d . . .
H25A H 0.1102 0.2588 0.6575 0.048 Uiso 1 1 calc R . .
H25B H 0.1580 0.3439 0.7017 0.048 Uiso 1 1 calc R . .
C26 C 0.3495(3) 0.2607(3) 0.1161(2) 0.0401(11) Uani 1 1 d . . .
H26A H 0.3959 0.2332 0.1256 0.048 Uiso 1 1 calc R . .
C27 C 0.0872(3) 0.0756(2) 0.5263(2) 0.0302(9) Uani 1 1 d . . .
H27A H 0.0759 0.0789 0.4827 0.036 Uiso 1 1 calc R . .
C28 C 0.4785(3) 0.1626(3) 0.7170(3) 0.0442(11) Uani 1 1 d . . .
C29 C 0.5672(3) 0.2737(3) 0.7312(2) 0.0397(11) Uani 1 1 d . . .
H29A H 0.6078 0.3189 0.7620 0.048 Uiso 1 1 calc R . .
C30 C -0.0681(3) 0.0898(3) 0.1860(2) 0.0412(11) Uani 1 1 d . . .
H30A H -0.0896 0.0980 0.1451 0.049 Uiso 1 1 calc R . .
C31 C 0.5392(3) 0.2301(3) 0.7606(3) 0.0478(12) Uani 1 1 d . . .
H31A H 0.5619 0.2467 0.8108 0.057 Uiso 1 1 calc R . .
C32 C 0.0296(3) 0.1040(2) 0.5690(2) 0.0354(10) Uani 1 1 d . . .
H32A H -0.0195 0.1263 0.5537 0.042 Uiso 1 1 calc R . .
C33 C 0.0894(3) 0.4067(2) 0.2985(2) 0.0355(10) Uani 1 1 d . . .
H33A H 0.1042 0.4090 0.2598 0.043 Uiso 1 1 calc R . .
C34 C 0.0190(3) 0.4272(2) 0.7187(2) 0.0357(10) Uani 1 1 d . . .
C35 C 0.0136(3) 0.3563(2) 0.2839(2) 0.0335(10) Uani 1 1 d . . .
C36 C 0.3060(3) 0.3726(3) 0.1088(2) 0.0407(11) Uani 1 1 d . . .
H36A H 0.3222 0.4196 0.1115 0.049 Uiso 1 1 calc R . .
C37 C 0.4444(3) 0.4887(3) 0.7527(3) 0.0424(11) Uani 1 1 d . . .
H37A H 0.4961 0.4644 0.7493 0.051 Uiso 1 1 calc R . .
C38 C -0.0952(3) 0.1309(3) 0.2475(2) 0.0374(10) Uani 1 1 d . . .
H38A H -0.1358 0.1656 0.2470 0.045 Uiso 1 1 calc R . .
C39 C 0.1507(3) 0.2014(3) 0.2057(2) 0.0344(10) Uani 1 1 d . . .
H39A H 0.0975 0.1680 0.1658 0.041 Uiso 1 1 calc R . .
H39B H 0.1488 0.2525 0.2106 0.041 Uiso 1 1 calc R . .
C40 C 0.3559(3) 0.0209(2) 0.3782(2) 0.0336(10) Uani 1 1 d . . .
C41 C 0.3310(3) 0.3132(3) 0.8045(2) 0.0446(12) Uani 1 1 d . . .
H41A H 0.3328 0.2615 0.7980 0.054 Uiso 1 1 calc R . .
H41B H 0.3856 0.3454 0.8434 0.054 Uiso 1 1 calc R . .
C42 C 0.0233(3) 0.0274(2) 0.2469(2) 0.0376(10) Uani 1 1 d . . .
H42A H 0.0637 -0.0075 0.2472 0.045 Uiso 1 1 calc R . .
C43 C 0.0481(3) 0.4012(2) 0.4144(2) 0.0323(9) Uani 1 1 d . . .
H43A H 0.0334 0.3988 0.4531 0.039 Uiso 1 1 calc R . .
C44 C 0.1446(3) 0.2481(3) 0.8971(2) 0.0493(13) Uani 1 1 d . . .
H44A H 0.0960 0.2743 0.8887 0.059 Uiso 1 1 calc R . .
C45 C 0.5349(3) 0.2506(2) 0.6561(2) 0.0294(9) Uani 1 1 d . . .
C46 C -0.0030(3) 0.0691(2) 0.3087(2) 0.0342(10) Uani 1 1 d . . .
H46A H 0.0199 0.0618 0.3499 0.041 Uiso 1 1 calc R . .
C47 C -0.0700(3) 0.3034(2) 0.6340(2) 0.0311(9) Uani 1 1 d . . .
H47A H -0.1066 0.2605 0.6258 0.037 Uiso 1 1 calc R . .
C48 C -0.0059(3) 0.3545(3) 0.3431(2) 0.0373(10) Uani 1 1 d . . .
H48A H -0.0564 0.3213 0.3347 0.045 Uiso 1 1 calc R . .
C49 C 0.0430(3) 0.1001(3) 0.6342(3) 0.0416(11) Uani 1 1 d . . .
C50 C 0.3091(3) 0.2410(3) 0.9264(2) 0.0406(11) Uani 1 1 d . . .
C51 C 0.2193(3) 0.0033(2) 0.4984(2) 0.0306(9) Uani 1 1 d . . .
C52 C 0.6538(3) 0.3670(2) 0.5635(2) 0.0320(9) Uani 1 1 d . . .
H52A H 0.6820 0.3900 0.5426 0.038 Uiso 1 1 calc R . .
C53 C 0.2342(3) 0.2802(3) 0.9140(2) 0.0461(12) Uani 1 1 d . . .
C54 C -0.0356(3) 0.3626(3) 0.7043(2) 0.0362(10) Uani 1 1 d . . .
H54A H -0.0496 0.3589 0.7426 0.043 Uiso 1 1 calc R . .
C55 C 0.2902(3) 0.1679(3) 0.9198(2) 0.0450(12) Uani 1 1 d . . .
C56 C 0.5003(3) 0.3749(2) 0.3685(2) 0.0348(10) Uani 1 1 d . . .
H56A H 0.5232 0.3642 0.3293 0.042 Uiso 1 1 calc R . .
C57 C 0.2145(3) 0.6402(2) 0.5944(2) 0.0363(10) Uani 1 1 d . . .
H57A H 0.2123 0.6912 0.6059 0.044 Uiso 1 1 calc R . .
C58 C 0.1620(3) 0.0421(2) 0.5472(2) 0.0314(9) Uani 1 1 d . . .
C59 C 0.1432(3) 0.4536(2) 0.3697(2) 0.0322(9) Uani 1 1 d . . .
H59A H 0.1932 0.4873 0.3780 0.039 Uiso 1 1 calc R . .
C60 C 0.3916(3) 0.4953(2) 0.6928(2) 0.0335(10) Uani 1 1 d . . .
H60A H 0.4086 0.4756 0.6500 0.040 Uiso 1 1 calc R . .
C61 C 0.3292(3) 0.3153(3) 0.7339(2) 0.0396(11) Uani 1 1 d . . .
H61A H 0.3317 0.3677 0.7422 0.048 Uiso 1 1 calc R . .
H61B H 0.3835 0.2965 0.7206 0.048 Uiso 1 1 calc R . .
C62 C 0.2557(3) 0.6201(2) 0.6482(2) 0.0334(10) Uani 1 1 d . . .
H62A H 0.2810 0.6583 0.6960 0.040 Uiso 1 1 calc R . .
C63 C 0.3149(3) 0.2258(2) 0.3205(2) 0.0315(9) Uani 1 1 d . . .
H63A H 0.3217 0.1755 0.3167 0.038 Uiso 1 1 calc R . .
H63B H 0.3670 0.2614 0.3599 0.038 Uiso 1 1 calc R . .
C64 C -0.1904(3) 0.2279(2) 0.4788(2) 0.0277(9) Uani 1 1 d . . .
H64A H -0.2203 0.2502 0.5141 0.033 Uiso 1 1 calc R . .
C65 C 0.5712(3) 0.2944(2) 0.6241(2) 0.0284(9) Uani 1 1 d . . .
C66 C 0.5085(2) 0.3660(2) 0.4791(2) 0.0253(8) Uani 1 1 d . . .
C67 C 0.0045(3) 0.3720(2) 0.5903(2) 0.0260(8) Uani 1 1 d . . .
H67A H 0.0191 0.3758 0.5522 0.031 Uiso 1 1 calc R . .
C68 C 0.1652(3) 0.2920(3) 0.7662(2) 0.0442(12) Uani 1 1 d . . .
H68A H 0.1111 0.3109 0.7797 0.053 Uiso 1 1 calc R . .
H68B H 0.1643 0.2402 0.7598 0.053 Uiso 1 1 calc R . .
C69 C 0.2118(3) 0.3468(3) 0.0941(2) 0.0374(10) Uani 1 1 d . . .
C70 C 0.7070(3) 0.3554(2) 0.6203(2) 0.0362(10) Uani 1 1 d . . .
H70A H 0.7701 0.3722 0.6389 0.043 Uiso 1 1 calc R . .
C71 C 0.1480(3) 0.2015(3) 0.2763(2) 0.0334(10) Uani 1 1 d . . .
H71A H 0.0928 0.2208 0.2874 0.040 Uiso 1 1 calc R . .
H71B H 0.1442 0.1494 0.2692 0.040 Uiso 1 1 calc R . .
C72 C 0.1867(3) 0.2728(3) 0.0853(2) 0.0355(10) Uani 1 1 d . . .
C73 C 0.5412(3) 0.3505(2) 0.4194(2) 0.0328(9) Uani 1 1 d . . .
H73A H 0.5906 0.3235 0.4139 0.039 Uiso 1 1 calc R . .
C74 C -0.2416(3) 0.1774(2) 0.4081(2) 0.0338(10) Uani 1 1 d . . .
H74A H -0.3051 0.1654 0.3959 0.041 Uiso 1 1 calc R . .
C75 C 0.1765(3) 0.5839(2) 0.5236(2) 0.0303(9) Uani 1 1 d . . .
H75A H 0.1503 0.5975 0.4870 0.036 Uiso 1 1 calc R . .
C76 C 0.0381(3) 0.4314(2) 0.6606(2) 0.0321(9) Uani 1 1 d . . .
H76A H 0.0739 0.4747 0.6689 0.038 Uiso 1 1 calc R . .
C77 C 0.3086(3) -0.0084(2) 0.4161(2) 0.0310(9) Uani 1 1 d . . .
C78 C -0.1967(3) 0.1451(2) 0.3559(2) 0.0311(9) Uani 1 1 d . . .
H78A H -0.2308 0.1109 0.3082 0.037 Uiso 1 1 calc R . .
C79 C 0.2607(3) 0.5446(2) 0.6334(2) 0.0264(8) Uani 1 1 d . . .
C80 C 0.1240(3) 0.4514(2) 0.4287(2) 0.0269(9) Uani 1 1 d . . .
C81 C 0.2590(3) 0.2314(3) 0.0993(2) 0.0362(10) Uani 1 1 d . . .
C82 C 0.2561(3) 0.0337(2) 0.4610(2) 0.0279(9) Uani 1 1 d . . .
C83 C 0.3941(3) 0.4300(2) 0.4339(2) 0.0299(9) Uani 1 1 d . . .
H83A H 0.3444 0.4567 0.4393 0.036 Uiso 1 1 calc R . .
C84 C 0.3140(3) 0.5307(2) 0.6953(2) 0.0275(9) Uani 1 1 d . . .
C85 C -0.1019(3) 0.1622(2) 0.3725(2) 0.0268(9) Uani 1 1 d . . .
C86 C 0.4260(3) 0.4153(2) 0.3743(2) 0.0313(9) Uani 1 1 d . . .
C87 C 0.4348(2) 0.4059(2) 0.4855(2) 0.0264(9) Uani 1 1 d . . .
H87A H 0.4121 0.4168 0.5248 0.032 Uiso 1 1 calc R . .
C88 C 0.3169(3) 0.2247(3) 0.2496(2) 0.0373(10) Uani 1 1 d . . .
H88A H 0.3173 0.2760 0.2547 0.045 Uiso 1 1 calc R . .
H88B H 0.3725 0.2065 0.2385 0.045 Uiso 1 1 calc R . .
C89 C 0.4525(3) 0.1608(3) 0.9540(3) 0.0537(13) Uani 1 1 d . . .
H89A H 0.5005 0.1346 0.9634 0.064 Uiso 1 1 calc R . .
C90 C 0.4720(4) 0.2345(4) 0.9633(3) 0.0575(15) Uani 1 1 d . . .
H90A H 0.5331 0.2570 0.9799 0.069 Uiso 1 1 calc R . .
C91 C 0.5585(2) 0.3450(2) 0.5368(2) 0.0257(8) Uani 1 1 d . . .
C92 C -0.0632(3) 0.1215(2) 0.3101(2) 0.0282(9) Uani 1 1 d . . .
C93 C 0.1957(3) 0.1373(3) 0.9032(2) 0.0488(12) Uani 1 1 d . . .
H93A H 0.1823 0.0895 0.8996 0.059 Uiso 1 1 calc R . .
C94 C 0.1271(3) 0.1762(3) 0.8928(3) 0.0492(13) Uani 1 1 d . . .
H94A H 0.0668 0.1553 0.8825 0.059 Uiso 1 1 calc R . .
C95 C 0.2457(2) 0.1143(2) 0.4734(2) 0.0237(8) Uani 1 1 d . . .
C96 C -0.0504(2) 0.3073(2) 0.5753(2) 0.0241(8) Uani 1 1 d . . .
C97 C 0.1764(3) 0.5073(2) 0.5057(2) 0.0262(8) Uani 1 1 d . . .
C98 C -0.0499(2) 0.2126(2) 0.4445(2) 0.0229(8) Uani 1 1 d . . .
C99 C 0.5165(2) 0.3092(2) 0.5681(2) 0.0244(8) Uani 1 1 d . . .
C100 C 0.4129(2) 0.2890(2) 0.5440(2) 0.0232(8) Uani 1 1 d . . .
C101 C 0.2199(2) 0.4867(2) 0.5605(2) 0.0232(8) Uani 1 1 d . . .
C102 C 0.2227(2) 0.4039(2) 0.5428(2) 0.0218(8) Uani 1 1 d . . .
C103 C -0.0949(2) 0.2465(2) 0.4986(2) 0.0223(8) Uani 1 1 d . . .
C104 C 0.0538(2) 0.22958(19) 0.4652(2) 0.0215(8) Uani 1 1 d . . .
C115 C 0.0212(4) -0.0089(3) 0.1173(3) 0.0577(15) Uani 1 1 d . . .
H11B H -0.0080 0.0046 0.0794 0.087 Uiso 1 1 calc R . .
H11C H 0.0039 -0.0624 0.1002 0.087 Uiso 1 1 calc R . .
H11D H 0.0869 0.0024 0.1297 0.087 Uiso 1 1 calc R . .
C114 C 0.4805(4) 0.5095(3) 0.8832(3) 0.0717(18) Uani 1 1 d . . .
H11E H 0.5312 0.4834 0.8716 0.107 Uiso 1 1 calc R . .
H11F H 0.4431 0.4810 0.8959 0.107 Uiso 1 1 calc R . .
H11G H 0.5037 0.5593 0.9239 0.107 Uiso 1 1 calc R . .
C113 C 0.4479(4) 0.1160(3) 0.7496(3) 0.0664(16) Uani 1 1 d . . .
H11H H 0.4771 0.1404 0.8015 0.100 Uiso 1 1 calc R . .
H11I H 0.4648 0.0659 0.7281 0.100 Uiso 1 1 calc R . .
H11J H 0.3822 0.1118 0.7397 0.100 Uiso 1 1 calc R . .
C112 C 0.4483(3) 0.0498(3) 0.4086(3) 0.0515(13) Uani 1 1 d . . .
H11K H 0.4801 0.0539 0.4542 0.062 Uiso 1 1 calc R . .
C111 C -0.0229(4) 0.1282(3) 0.6796(3) 0.0538(13) Uani 1 1 d . . .
H11L H -0.0022 0.1207 0.7224 0.081 Uiso 1 1 calc R . .
H11M H -0.0835 0.1001 0.6510 0.081 Uiso 1 1 calc R . .
H11N H -0.0246 0.1815 0.6942 0.081 Uiso 1 1 calc R . .
C110 C 0.2143(4) 0.5198(3) 0.1785(3) 0.0616(15) Uani 1 1 d . . .
H11O H 0.2589 0.4955 0.1992 0.092 Uiso 1 1 calc R . .
H11P H 0.1679 0.5313 0.2030 0.092 Uiso 1 1 calc R . .
H11Q H 0.2443 0.5662 0.1844 0.092 Uiso 1 1 calc R . .
C109 C 0.4941(4) 0.0726(4) 0.3717(3) 0.0653(16) Uani 1 1 d . . .
H10E H 0.5564 0.0926 0.3934 0.078 Uiso 1 1 calc R . .
C108 C -0.0476(3) 0.3069(3) 0.2070(3) 0.0489(12) Uani 1 1 d . . .
H10F H -0.0242 0.3155 0.1731 0.073 Uiso 1 1 calc R . .
H10G H -0.1090 0.3195 0.2026 0.073 Uiso 1 1 calc R . .
H10H H -0.0488 0.2542 0.1961 0.073 Uiso 1 1 calc R . .
C107 C 0.3051(4) -0.0025(3) 0.8425(3) 0.0775(18) Uani 1 1 d . . .
H10I H 0.2590 0.0179 0.8181 0.116 Uiso 1 1 calc R . .
H10J H 0.2783 -0.0498 0.8370 0.116 Uiso 1 1 calc R . .
H10K H 0.3547 -0.0113 0.8212 0.116 Uiso 1 1 calc R . .
C106 C 0.4092(4) 0.0224(4) 0.9577(3) 0.0774(18) Uani 1 1 d . . .
H10L H 0.4321 0.0592 1.0084 0.116 Uiso 1 1 calc R . .
H10M H 0.4590 0.0130 0.9366 0.116 Uiso 1 1 calc R . .
H10N H 0.3827 -0.0243 0.9535 0.116 Uiso 1 1 calc R . .
C116 C 0.5027(4) 0.0932(4) 0.2657(4) 0.089(2) Uani 1 1 d . . .
H11R H 0.4617 0.0851 0.2193 0.134 Uiso 1 1 calc R . .
H11S H 0.5528 0.0646 0.2578 0.134 Uiso 1 1 calc R . .
H11T H 0.5264 0.1465 0.2953 0.134 Uiso 1 1 calc R . .
C120 C 0.2636(6) 0.5776(4) -0.0071(4) 0.099(2) Uani 1 1 d . . .
C121 C 0.5987(4) 0.2420(4) 0.1447(3) 0.0782(19) Uani 1 1 d . . .
H12B H 0.5480 0.2237 0.0997 0.094 Uiso 1 1 calc R . .
H12C H 0.6015 0.2968 0.1716 0.094 Uiso 1 1 calc R . .
C122 C 0.7874(5) 0.1988(4) 0.7970(5) 0.111(3) Uani 1 1 d . . .
C123 C 0.7636(5) 0.0662(4) 0.9592(5) 0.142(4) Uani 1 1 d . . .
H12D H 0.7828 0.0287 0.9191 0.170 Uiso 1 1 calc R . .
H12E H 0.7447 0.0403 0.9840 0.170 Uiso 1 1 calc R . .
Cl1 Cl 0.3341(5) 0.6103(3) 0.0720(3) 0.1260(19) Uani 0.50 1 d P A 1
Cl1A Cl 0.3853(3) 0.6136(3) 0.0444(3) 0.1007(14) Uani 0.50 1 d P A 2
Cl2 Cl 0.2156(2) 0.65153(17) -0.02077(18) 0.1911(16) Uani 1 1 d . A .
Cl3 Cl 0.69906(15) 0.22283(13) 0.12342(13) 0.1227(8) Uani 1 1 d . . .
Cl4 Cl 0.57687(14) 0.20021(11) 0.19657(11) 0.0970(6) Uani 1 1 d . . .
Cl5 Cl 0.67117(16) 0.10056(19) 0.92390(14) 0.1730(14) Uani 1 1 d . . .
Cl6 Cl 0.84345(18) 0.27602(13) 0.79967(15) 0.1285(8) Uani 1 1 d . B .
Cl7 Cl 0.8595(2) 0.1606(2) 0.8472(2) 0.0809(9) Uani 0.75 1 d P B 1
Cl7A Cl 0.8206(17) 0.1816(9) 0.8593(9) 0.209(10) Uani 0.25 1 d P B 2
Cl8 Cl 0.85657(12) 0.13548(10) 1.01977(9) 0.0789(5) Uani 1 1 d . . .

loop_
_atom_site_aniso_label
_atom_site_aniso_U_11
_atom_site_aniso_U_22
_atom_site_aniso_U_33
_atom_site_aniso_U_23
_atom_site_aniso_U_13
_atom_site_aniso_U_12
Fe2 0.0201(3) 0.0207(3) 0.0184(3) 0.0104(2) 0.0058(2) 0.0038(2)
Fe1 0.0207(3) 0.0228(3) 0.0182(3) 0.0100(2) 0.0054(2) 0.0021(2)
O1 0.0233(13) 0.0242(14) 0.0211(14) 0.0091(12) 0.0052(11) 0.0035(11)
O2 0.0201(13) 0.0239(14) 0.0230(14) 0.0102(12) 0.0057(11) 0.0024(10)
O3 0.0316(15) 0.0241(14) 0.0247(15) 0.0106(12) 0.0072(12) 0.0046(11)
O4 0.0252(13) 0.0208(13) 0.0245(15) 0.0095(12) 0.0076(11) 0.0051(11)
O5 0.0238(13) 0.0263(14) 0.0253(14) 0.0121(12) 0.0082(11) -0.0002(11)
O6 0.0212(13) 0.0241(14) 0.0204(14) 0.0096(11) 0.0041(11) 0.0035(10)
O7 0.0237(13) 0.0223(13) 0.0225(14) 0.0080(12) 0.0073(11) 0.0035(11)
O8 0.0253(13) 0.0248(14) 0.0252(14) 0.0125(12) 0.0103(11) 0.0047(11)
O9 0.062(2) 0.049(2) 0.0329(18) 0.0086(16) 0.0228(16) 0.0143(17)
O10 0.058(2) 0.0431(19) 0.0204(16) 0.0020(14) 0.0049(14) -0.0053(16)
O11 0.088(3) 0.070(3) 0.047(2) 0.022(2) 0.044(2) 0.033(2)
O12 0.083(3) 0.060(2) 0.0244(18) 0.0065(17) 0.0053(18) -0.005(2)
N3 0.055(3) 0.051(3) 0.034(2) 0.018(2) 0.0150(19) 0.007(2)
N2 0.0306(18) 0.0367(19) 0.0169(17) 0.0078(15) 0.0071(14) -0.0004(15)
N1 0.0366(19) 0.0216(17) 0.0231(17) 0.0089(14) 0.0110(15) 0.0028(14)
N6 0.053(3) 0.055(3) 0.049(3) 0.021(2) 0.010(2) 0.008(2)
N5 0.042(2) 0.036(2) 0.0244(19) 0.0117(16) 0.0135(16) 0.0082(16)
N4 0.0378(19) 0.0218(17) 0.0220(17) 0.0122(14) 0.0103(15) 0.0097(14)
S1 0.0467(7) 0.0401(6) 0.0208(5) 0.0059(5) 0.0132(5) 0.0034(5)
S2 0.0741(9) 0.0432(7) 0.0225(6) 0.0081(5) 0.0173(6) 0.0092(6)
C1 0.047(3) 0.033(2) 0.055(3) 0.027(2) 0.016(2) 0.007(2)
C2 0.058(3) 0.042(3) 0.031(3) 0.020(2) -0.005(2) -0.014(2)
C3 0.040(3) 0.065(3) 0.037(3) 0.022(3) 0.014(2) 0.012(2)
C4 0.049(3) 0.027(2) 0.069(4) 0.025(3) 0.017(3) 0.012(2)
C5 0.085(4) 0.051(3) 0.028(3) 0.017(2) 0.023(3) 0.003(3)
C6 0.056(3) 0.068(4) 0.031(3) 0.020(3) 0.009(2) -0.008(3)
C7 0.062(3) 0.052(3) 0.032(3) 0.011(2) 0.015(2) 0.012(3)
C8 0.039(3) 0.050(3) 0.047(3) 0.024(3) 0.007(2) 0.001(2)
C9 0.053(3) 0.063(3) 0.053(3) 0.031(3) 0.032(3) 0.018(3)
C10 0.058(3) 0.047(3) 0.036(3) 0.028(2) 0.017(2) 0.005(2)
C11 0.060(3) 0.059(3) 0.043(3) 0.025(3) 0.012(3) 0.011(3)
C12 0.042(3) 0.053(3) 0.028(2) 0.014(2) 0.012(2) -0.001(2)
C105 0.067(4) 0.068(4) 0.053(3) 0.033(3) 0.027(3) 0.019(3)
C13 0.049(3) 0.034(2) 0.024(2) 0.004(2) 0.012(2) -0.009(2)
C14 0.050(3) 0.067(4) 0.030(3) 0.019(3) 0.010(2) 0.010(3)
C15 0.035(3) 0.066(3) 0.032(3) 0.019(3) 0.010(2) 0.002(2)
C16 0.060(3) 0.039(3) 0.037(3) 0.016(2) 0.021(2) 0.012(2)
C17 0.044(3) 0.043(3) 0.046(3) 0.032(2) 0.010(2) 0.009(2)
C18 0.039(2) 0.027(2) 0.054(3) 0.011(2) 0.017(2) 0.0142(19)
C19 0.031(2) 0.034(2) 0.035(2) 0.017(2) 0.0072(19) 0.0123(18)
C20 0.044(3) 0.037(3) 0.045(3) 0.021(2) 0.010(2) 0.011(2)
C21 0.027(2) 0.036(2) 0.026(2) 0.0065(19) 0.0024(17) 0.0119(18)
C22 0.037(3) 0.061(3) 0.029(2) 0.020(2) 0.010(2) 0.000(2)
C23 0.050(3) 0.051(3) 0.033(3) 0.022(2) 0.012(2) 0.009(2)
C24 0.048(3) 0.052(3) 0.023(2) 0.014(2) 0.015(2) 0.006(2)
C25 0.030(2) 0.063(3) 0.024(2) 0.018(2) 0.0088(18) 0.005(2)
C26 0.036(2) 0.058(3) 0.023(2) 0.014(2) 0.0118(19) 0.006(2)
C27 0.038(2) 0.022(2) 0.030(2) 0.0136(18) 0.0078(19) -0.0014(17)
C28 0.047(3) 0.045(3) 0.047(3) 0.029(3) 0.010(2) 0.015(2)
C29 0.033(2) 0.048(3) 0.031(2) 0.017(2) 0.0025(19) 0.004(2)
C30 0.047(3) 0.047(3) 0.023(2) 0.015(2) 0.004(2) -0.005(2)
C31 0.046(3) 0.064(3) 0.038(3) 0.030(3) 0.008(2) 0.017(3)
C32 0.036(2) 0.031(2) 0.045(3) 0.021(2) 0.014(2) 0.0059(18)
C33 0.036(2) 0.044(3) 0.033(2) 0.022(2) 0.014(2) 0.010(2)
C34 0.036(2) 0.039(3) 0.031(2) 0.013(2) 0.0148(19) 0.0149(19)
C35 0.031(2) 0.039(2) 0.028(2) 0.014(2) 0.0064(18) 0.0082(18)
C36 0.041(3) 0.055(3) 0.024(2) 0.015(2) 0.011(2) -0.002(2)
C37 0.039(3) 0.044(3) 0.044(3) 0.026(2) 0.001(2) 0.002(2)
C38 0.037(2) 0.043(3) 0.031(2) 0.019(2) 0.006(2) 0.001(2)
C39 0.034(2) 0.044(3) 0.021(2) 0.013(2) 0.0046(18) 0.0028(19)
C40 0.035(2) 0.026(2) 0.034(2) 0.0063(19) 0.0148(19) 0.0092(18)
C41 0.035(2) 0.067(3) 0.027(2) 0.020(2) 0.005(2) 0.008(2)
C42 0.045(3) 0.031(2) 0.036(3) 0.012(2) 0.016(2) 0.0061(19)
C43 0.026(2) 0.046(3) 0.030(2) 0.023(2) 0.0061(18) 0.0006(18)
C44 0.047(3) 0.073(4) 0.029(3) 0.024(3) 0.013(2) 0.012(3)
C45 0.024(2) 0.033(2) 0.027(2) 0.0124(19) 0.0037(17) 0.0115(17)
C46 0.041(2) 0.030(2) 0.030(2) 0.0132(19) 0.0105(19) 0.0008(19)
C47 0.026(2) 0.039(2) 0.037(2) 0.024(2) 0.0118(18) 0.0089(18)
C48 0.028(2) 0.044(3) 0.036(3) 0.018(2) 0.0061(19) -0.0021(19)
C49 0.050(3) 0.040(3) 0.043(3) 0.025(2) 0.018(2) 0.004(2)
C50 0.041(3) 0.059(3) 0.019(2) 0.016(2) 0.0088(19) 0.004(2)
C51 0.037(2) 0.024(2) 0.032(2) 0.0153(19) 0.0089(19) 0.0069(17)
C52 0.026(2) 0.031(2) 0.037(2) 0.010(2) 0.0168(19) 0.0065(17)
C53 0.052(3) 0.059(3) 0.020(2) 0.012(2) 0.010(2) 0.003(2)
C54 0.035(2) 0.050(3) 0.030(2) 0.021(2) 0.0153(19) 0.015(2)
C55 0.052(3) 0.058(3) 0.024(2) 0.018(2) 0.012(2) 0.007(2)
C56 0.037(2) 0.039(2) 0.029(2) 0.011(2) 0.0186(19) 0.0026(19)
C57 0.042(2) 0.025(2) 0.046(3) 0.019(2) 0.015(2) 0.0069(19)
C58 0.035(2) 0.025(2) 0.036(2) 0.0158(19) 0.0111(19) 0.0026(17)
C59 0.026(2) 0.036(2) 0.040(3) 0.021(2) 0.0135(19) 0.0026(17)
C60 0.038(2) 0.030(2) 0.031(2) 0.0125(19) 0.0092(19) 0.0040(18)
C61 0.029(2) 0.064(3) 0.029(2) 0.024(2) 0.0079(19) 0.005(2)
C62 0.040(2) 0.025(2) 0.032(2) 0.0102(19) 0.0122(19) 0.0057(18)
C63 0.030(2) 0.040(2) 0.019(2) 0.0109(19) 0.0050(17) -0.0045(18)
C64 0.025(2) 0.031(2) 0.034(2) 0.0199(19) 0.0121(18) 0.0058(17)
C65 0.024(2) 0.027(2) 0.026(2) 0.0061(18) 0.0065(17) 0.0076(16)
C66 0.0218(19) 0.025(2) 0.024(2) 0.0067(17) 0.0079(16) -0.0010(15)
C67 0.027(2) 0.028(2) 0.030(2) 0.0167(18) 0.0107(17) 0.0097(16)
C68 0.036(2) 0.071(3) 0.028(2) 0.024(2) 0.011(2) 0.007(2)
C69 0.041(3) 0.050(3) 0.017(2) 0.011(2) 0.0099(19) 0.002(2)
C70 0.021(2) 0.038(2) 0.038(3) 0.007(2) 0.0094(19) 0.0060(17)
C71 0.028(2) 0.044(3) 0.029(2) 0.017(2) 0.0086(18) 0.0048(18)
C72 0.036(2) 0.051(3) 0.016(2) 0.011(2) 0.0098(18) 0.002(2)
C73 0.030(2) 0.036(2) 0.032(2) 0.012(2) 0.0154(19) 0.0072(18)
C74 0.021(2) 0.042(3) 0.045(3) 0.027(2) 0.0091(19) 0.0018(18)
C75 0.028(2) 0.033(2) 0.036(2) 0.022(2) 0.0101(18) 0.0065(17)
C76 0.028(2) 0.031(2) 0.036(2) 0.014(2) 0.0104(19) 0.0064(17)
C77 0.029(2) 0.024(2) 0.033(2) 0.0096(18) 0.0055(18) 0.0050(17)
C78 0.027(2) 0.027(2) 0.027(2) 0.0091(18) -0.0037(17) -0.0078(17)
C79 0.031(2) 0.023(2) 0.027(2) 0.0101(17) 0.0128(17) 0.0019(16)
C80 0.025(2) 0.030(2) 0.032(2) 0.0197(19) 0.0088(17) 0.0096(16)
C81 0.040(2) 0.046(3) 0.019(2) 0.011(2) 0.0109(18) 0.003(2)
C82 0.028(2) 0.020(2) 0.029(2) 0.0091(17) 0.0027(17) 0.0040(16)
C83 0.031(2) 0.028(2) 0.029(2) 0.0111(19) 0.0106(18) 0.0038(17)
C84 0.037(2) 0.0185(19) 0.024(2) 0.0088(17) 0.0076(18) 0.0005(16)
C85 0.028(2) 0.027(2) 0.026(2) 0.0156(18) 0.0036(17) 0.0002(16)
C86 0.039(2) 0.029(2) 0.022(2) 0.0077(18) 0.0098(18) -0.0010(18)
C87 0.0232(19) 0.026(2) 0.026(2) 0.0066(17) 0.0111(16) -0.0017(16)
C88 0.033(2) 0.052(3) 0.020(2) 0.010(2) 0.0093(18) -0.004(2)
C89 0.042(3) 0.072(4) 0.040(3) 0.023(3) 0.007(2) 0.007(3)
C90 0.039(3) 0.089(4) 0.039(3) 0.030(3) 0.003(2) 0.002(3)
C91 0.0192(18) 0.029(2) 0.022(2) 0.0049(17) 0.0081(16) 0.0067(15)
C92 0.027(2) 0.029(2) 0.024(2) 0.0115(18) 0.0011(17) -0.0026(17)
C93 0.045(3) 0.064(3) 0.035(3) 0.021(3) 0.011(2) -0.003(2)
C94 0.040(3) 0.077(4) 0.035(3) 0.031(3) 0.010(2) 0.004(3)
C95 0.0206(18) 0.023(2) 0.028(2) 0.0123(18) 0.0084(16) 0.0060(15)
C96 0.0201(18) 0.030(2) 0.027(2) 0.0145(18) 0.0105(16) 0.0109(15)
C97 0.0240(19) 0.029(2) 0.032(2) 0.0175(19) 0.0127(17) 0.0051(16)
C98 0.0224(19) 0.0230(19) 0.027(2) 0.0146(17) 0.0068(16) 0.0016(15)
C99 0.0189(18) 0.025(2) 0.021(2) 0.0033(16) 0.0056(15) 0.0061(15)
C100 0.0241(19) 0.0213(19) 0.025(2) 0.0119(17) 0.0068(17) 0.0066(15)
C101 0.0221(18) 0.025(2) 0.028(2) 0.0149(17) 0.0102(16) 0.0050(15)
C102 0.0143(17) 0.0232(19) 0.023(2) 0.0093(17) 0.0014(15) 0.0002(14)
C103 0.0225(18) 0.0233(19) 0.026(2) 0.0169(17) 0.0052(16) 0.0034(15)
C104 0.0223(18) 0.0165(18) 0.024(2) 0.0083(16) 0.0064(16) 0.0017(14)
C115 0.085(4) 0.047(3) 0.041(3) 0.012(3) 0.034(3) 0.000(3)
C114 0.084(4) 0.080(4) 0.044(3) 0.041(3) -0.012(3) -0.019(3)
C113 0.079(4) 0.072(4) 0.072(4) 0.054(4) 0.025(3) 0.017(3)
C112 0.037(3) 0.069(4) 0.041(3) 0.021(3) 0.010(2) -0.004(2)
C111 0.059(3) 0.060(3) 0.059(3) 0.033(3) 0.034(3) 0.012(3)
C110 0.072(4) 0.054(3) 0.045(3) 0.013(3) 0.014(3) 0.004(3)
C109 0.035(3) 0.096(5) 0.070(4) 0.042(4) 0.018(3) -0.002(3)
C108 0.046(3) 0.053(3) 0.040(3) 0.018(2) 0.007(2) 0.005(2)
C107 0.080(4) 0.059(4) 0.065(4) 0.007(3) 0.017(3) 0.001(3)
C106 0.088(5) 0.072(4) 0.074(4) 0.033(4) 0.025(4) 0.030(4)
C116 0.072(4) 0.136(6) 0.104(5) 0.080(5) 0.050(4) 0.026(4)
C120 0.112(6) 0.084(5) 0.097(6) 0.031(5) 0.046(5) -0.009(5)
C121 0.055(4) 0.113(5) 0.061(4) 0.041(4) 0.009(3) -0.001(4)
C122 0.091(5) 0.103(6) 0.145(7) 0.090(6) -0.014(5) 0.005(4)
C123 0.060(5) 0.072(5) 0.214(10) -0.001(6) 0.038(6) 0.002(4)
Cl1 0.174(6) 0.088(3) 0.073(3) 0.018(2) 0.005(3) 0.003(4)
Cl1A 0.092(3) 0.077(3) 0.095(3) 0.026(3) -0.003(2) -0.003(2)
Cl2 0.127(2) 0.146(2) 0.183(3) -0.001(2) 0.0014(19) 0.0763(19)
Cl3 0.1034(16) 0.1228(18) 0.1305(19) 0.0274(15) 0.0739(14) 0.0024(13)
Cl4 0.1007(14) 0.0961(14) 0.1059(15) 0.0555(12) 0.0340(11) -0.0049(11)
Cl5 0.0770(15) 0.224(3) 0.1082(18) -0.0110(19) 0.0154(13) 0.0353(17)
Cl6 0.155(2) 0.1080(17) 0.169(2) 0.0951(18) 0.0629(18) 0.0435(15)
Cl7 0.0818(16) 0.077(2) 0.079(2) 0.0459(18) -0.0007(14) 0.0166(13)
Cl7A 0.44(3) 0.116(10) 0.100(9) 0.058(8) 0.108(15) 0.063(14)
Cl8 0.0817(11) 0.0829(11) 0.0647(10) 0.0324(9) 0.0145(8) -0.0077(9)

loop_
_atom_type_symbol
_atom_type_description
_atom_type_scat_dispersion_real
_atom_type_scat_dispersion_imag
_atom_type_scat_source
C C 0.0033 0.0016 'International Tables Vol C Tables 4.2.6.8 and 6.1.1.4'
H H 0.0000 0.0000 'International Tables Vol C Tables 4.2.6.8 and 6.1.1.4'
N N 0.0061 0.0033 'International Tables Vol C Tables 4.2.6.8 and 6.1.1.4'
O O 0.0106 0.0060 'International Tables Vol C Tables 4.2.6.8 and 6.1.1.4'
S S 0.1246 0.1234 'International Tables Vol C Tables 4.2.6.8 and 6.1.1.4'
Fe Fe 0.3463 0.8444 'International Tables Vol C Tables 4.2.6.8 and 6.1.1.4'
Cl Cl 0.1484 0.1585 'International Tables Vol C Tables 4.2.6.8 and 6.1.1.4'

loop_
_geom_angle_atom_site_label_1
_geom_angle_atom_site_label_2
_geom_angle_atom_site_label_3
_geom_angle
_geom_angle_site_symmetry_1
_geom_angle_site_symmetry_3
_geom_angle_publ_flag
O8 Fe2 O2 90.15(10) . . ?
O8 Fe2 O6 89.74(10) . . ?
O2 Fe2 O6 162.50(10) . . ?
O8 Fe2 N4 110.86(12) . . ?
O2 Fe2 N4 100.57(12) . . ?
O6 Fe2 N4 95.82(12) . . ?
O8 Fe2 O4 166.62(10) . . ?
O2 Fe2 O4 88.56(10) . . ?
O6 Fe2 O4 87.52(10) . . ?
N4 Fe2 O4 82.45(11) . . ?
O8 Fe2 Fe1 89.22(8) . . ?
O2 Fe2 Fe1 82.64(8) . . ?
O6 Fe2 Fe1 79.85(8) . . ?
N4 Fe2 Fe1 159.54(9) . . ?
O4 Fe2 Fe1 77.41(8) . . ?
O5 Fe1 O3 90.66(10) . . ?
O5 Fe1 O1 165.81(10) . . ?
O3 Fe1 O1 89.89(11) . . ?
O5 Fe1 N1 97.18(11) . . ?
O3 Fe1 N1 113.17(12) . . ?
O1 Fe1 N1 95.63(11) . . ?
O5 Fe1 O7 86.45(10) . . ?
O3 Fe1 O7 163.05(10) . . ?
O1 Fe1 O7 88.91(10) . . ?
N1 Fe1 O7 83.77(11) . . ?
O5 Fe1 Fe2 83.96(8) . . ?
O3 Fe1 Fe2 87.18(8) . . ?
O1 Fe1 Fe2 81.91(8) . . ?
N1 Fe1 Fe2 159.55(9) . . ?
O7 Fe1 Fe2 75.91(8) . . ?
C100 O1 Fe1 122.3(2) . . ?
C100 O2 Fe2 123.1(2) . . ?
C95 O3 Fe1 117.7(2) . . ?
C95 O4 Fe2 127.6(2) . . ?
C104 O5 Fe1 120.5(2) . . ?
C104 O6 Fe2 125.5(2) . . ?
C102 O7 Fe1 127.8(2) . . ?
C102 O8 Fe2 117.0(2) . . ?
C24 N3 C105 115.5(4) . . ?
C24 N3 C110 114.8(4) . . ?
C105 N3 C110 111.2(4) . . ?
C88 N2 C39 110.6(3) . . ?
C88 N2 S1 115.6(3) . . ?
C39 N2 S1 118.6(3) . . ?
C71 N1 C63 110.2(3) . . ?
C71 N1 Fe1 111.8(2) . . ?
C63 N1 Fe1 110.1(2) . . ?
C14 N6 C106 117.0(5) . . ?
C14 N6 C107 112.0(4) . . ?
C106 N6 C107 110.9(5) . . ?
C41 N5 C68 110.9(3) . . ?
C41 N5 S2 119.1(3) . . ?
C68 N5 S2 114.8(3) . . ?
C61 N4 C25 109.1(3) . . ?
C61 N4 Fe2 113.2(2) . . ?
C25 N4 Fe2 109.6(2) . . ?
O10 S1 O9 119.1(2) . . ?
O10 S1 N2 106.87(18) . . ?
O9 S1 N2 105.65(19) . . ?
O10 S1 C81 111.5(2) . . ?
O9 S1 C81 107.3(2) . . ?
N2 S1 C81 105.49(19) . . ?
O12 S2 O11 119.1(2) . . ?
O12 S2 N5 106.2(2) . . ?
O11 S2 N5 106.4(2) . . ?
O12 S2 C53 112.2(2) . . ?
O11 S2 C53 106.9(2) . . ?
N5 S2 C53 105.2(2) . . ?
C4 C1 C51 121.6(4) . . ?
C37 C2 C5 117.3(4) . . ?
C37 C2 C114 121.9(5) . . ?
C5 C2 C114 120.8(5) . . ?
C24 C3 C15 120.9(5) . . ?
C18 C4 C1 119.6(4) . . ?
C2 C5 C16 121.3(5) . . ?
C90 C6 C50 119.5(5) . . ?
C40 C8 C11 120.6(5) . . ?
C109 C9 C11 117.3(5) . . ?
C109 C9 C116 120.9(5) . . ?
C11 C9 C116 121.8(5) . . ?
C17 C10 C49 121.6(4) . . ?
C9 C11 C8 121.6(5) . . ?
C15 C12 C72 120.6(5) . . ?
C30 C13 C42 118.2(4) . . ?
C30 C13 C115 121.2(4) . . ?
C42 C13 C115 120.6(5) . . ?
C89 C14 C55 119.4(5) . . ?
C89 C14 N6 121.9(5) . . ?
C55 C14 N6 118.7(5) . . ?
C12 C15 C3 121.6(4) . . ?
C84 C16 C5 120.7(5) . . ?
C10 C17 C58 121.0(4) . . ?
C4 C18 C77 120.9(4) . . ?
C45 C19 C20 121.2(4) . . ?
C28 C20 C19 121.9(4) . . ?
C70 C21 C65 121.8(4) . . ?
C36 C22 C26 119.6(4) . . ?
C3 C24 N3 123.2(5) . . ?
C3 C24 C69 118.6(5) . . ?
N3 C24 C69 118.2(4) . . ?
N4 C25 C68 114.0(3) . . ?
C81 C26 C22 121.4(4) . . ?
C32 C27 C58 121.1(4) . . ?
C20 C28 C31 117.0(4) . . ?
C20 C28 C113 121.7(5) . . ?
C31 C28 C113 121.3(5) . . ?
C31 C29 C45 120.8(4) . . ?
C38 C30 C13 120.6(4) . . ?
C28 C31 C29 121.7(4) . . ?
C27 C32 C49 121.8(4) . . ?
C59 C33 C35 121.0(4) . . ?
C54 C34 C76 118.1(4) . . ?
C54 C34 C7 121.2(4) . . ?
C76 C34 C7 120.7(4) . . ?
C48 C35 C33 117.6(4) . . ?
C48 C35 C108 120.6(4) . . ?
C33 C35 C108 121.7(4) . . ?
C22 C36 C69 121.6(5) . . ?
C2 C37 C60 121.9(5) . . ?
C30 C38 C92 121.5(4) . . ?
N2 C39 C71 109.2(3) . . ?
C8 C40 C112 118.2(4) . . ?
C8 C40 C77 121.8(4) . . ?
C112 C40 C77 119.8(4) . . ?
N5 C41 C61 108.8(3) . . ?
C46 C42 C13 121.2(4) . . ?
C48 C43 C80 120.7(4) . . ?
C53 C44 C94 119.8(5) . . ?
C19 C45 C29 117.4(4) . . ?
C19 C45 C65 122.0(4) . . ?
C29 C45 C65 120.4(4) . . ?
C42 C46 C92 120.9(4) . . ?
C54 C47 C96 120.7(4) . . ?
C43 C48 C35 121.4(4) . . ?
C10 C49 C32 117.2(4) . . ?
C10 C49 C111 121.0(4) . . ?
C32 C49 C111 121.8(4) . . ?
C55 C50 C53 118.5(4) . . ?
C55 C50 C6 118.3(5) . . ?
C53 C50 C6 123.1(5) . . ?
C1 C51 C82 118.7(4) . . ?
C1 C51 C58 116.2(4) . . ?
C82 C51 C58 125.1(3) . . ?
C70 C52 C91 121.3(4) . . ?
C44 C53 C50 121.0(5) . . ?
C44 C53 S2 115.0(4) . . ?
C50 C53 S2 123.6(4) . . ?
C34 C54 C47 121.4(4) . . ?
C50 C55 C14 120.5(5) . . ?
C50 C55 C93 118.5(5) . . ?
C14 C55 C93 121.1(5) . . ?
C73 C56 C86 121.8(4) . . ?
C62 C57 C75 119.2(4) . . ?
C27 C58 C17 117.3(4) . . ?
C27 C58 C51 122.4(4) . . ?
C17 C58 C51 120.1(4) . . ?
C33 C59 C80 121.3(4) . . ?
C37 C60 C84 121.0(4) . . ?
N4 C61 C41 113.0(3) . . ?
C57 C62 C79 122.2(4) . . ?
N1 C63 C88 113.3(3) . . ?
C74 C64 C103 121.9(4) . . ?
C21 C65 C99 118.7(4) . . ?
C21 C65 C45 117.1(4) . . ?
C99 C65 C45 124.1(3) . . ?
C87 C66 C73 118.3(4) . . ?
C87 C66 C91 122.0(3) . . ?
C73 C66 C91 119.6(3) . . ?
C96 C67 C76 121.5(4) . . ?
N5 C68 C25 109.1(4) . . ?
C36 C69 C72 119.0(4) . . ?
C36 C69 C24 120.4(4) . . ?
C72 C69 C24 120.4(4) . . ?
C21 C70 C52 119.3(4) . . ?
N1 C71 C39 113.3(3) . . ?
C69 C72 C12 117.6(4) . . ?
C69 C72 C81 117.7(4) . . ?
C12 C72 C81 124.6(4) . . ?
C56 C73 C66 120.4(4) . . ?
C78 C74 C64 118.6(4) . . ?
C57 C75 C97 121.4(4) . . ?
C34 C76 C67 120.8(4) . . ?
C18 C77 C82 119.1(4) . . ?
C18 C77 C40 116.5(4) . . ?
C82 C77 C40 124.1(3) . . ?
C74 C78 C85 121.9(4) . . ?
C62 C79 C101 118.4(4) . . ?
C62 C79 C84 116.9(3) . . ?
C101 C79 C84 124.6(3) . . ?
C59 C80 C43 117.9(4) . . ?
C59 C80 C97 121.1(3) . . ?
C43 C80 C97 120.6(3) . . ?
C26 C81 C72 120.4(4) . . ?
C26 C81 S1 115.3(4) . . ?
C72 C81 S1 123.9(3) . . ?
C51 C82 C77 120.1(4) . . ?
C51 C82 C95 120.2(4) . . ?
C77 C82 C95 119.6(3) . . ?
C87 C83 C86 121.6(4) . . ?
C16 C84 C60 117.8(4) . . ?
C16 C84 C79 120.2(4) . . ?
C60 C84 C79 121.8(4) . . ?
C78 C85 C98 119.3(4) . . ?
C78 C85 C92 115.5(3) . . ?
C98 C85 C92 125.2(3) . . ?
C56 C86 C83 117.1(4) . . ?
C56 C86 C23 121.8(4) . . ?
C83 C86 C23 121.1(4) . . ?
C66 C87 C83 120.8(4) . . ?
N2 C88 C63 109.8(3) . . ?
C14 C89 C90 120.4(5) . . ?
C6 C90 C89 121.8(5) . . ?
C52 C91 C99 119.0(4) . . ?
C52 C91 C66 115.7(3) . . ?
C99 C91 C66 125.2(3) . . ?
C46 C92 C38 117.6(4) . . ?
C46 C92 C85 123.1(4) . . ?
C38 C92 C85 119.0(4) . . ?
C94 C93 C55 121.3(5) . . ?
C93 C94 C44 120.9(5) . . ?
O4 C95 O3 124.9(3) . . ?
O4 C95 C82 117.0(3) . . ?
O3 C95 C82 118.1(3) . . ?
C67 C96 C47 117.6(4) . . ?
C67 C96 C103 121.8(3) . . ?
C47 C96 C103 120.4(3) . . ?
C75 C97 C101 119.4(4) . . ?
C75 C97 C80 116.3(3) . . ?
C101 C97 C80 124.2(3) . . ?
C85 C98 C103 119.5(3) . . ?
C85 C98 C104 120.7(3) . . ?
C103 C98 C104 119.8(3) . . ?
C91 C99 C65 119.9(3) . . ?
C91 C99 C100 120.5(3) . . ?
C65 C99 C100 119.6(3) . . ?
O1 C100 O2 125.0(3) . . ?
O1 C100 C99 118.7(3) . . ?
O2 C100 C99 116.2(3) . . ?
C97 C101 C79 119.4(3) . . ?
C97 C101 C102 120.9(3) . . ?
C79 C101 C102 119.7(3) . . ?
O7 C102 O8 125.5(3) . . ?
O7 C102 C101 117.9(3) . . ?
O8 C102 C101 116.6(3) . . ?
C64 C103 C98 118.7(3) . . ?
C64 C103 C96 115.5(3) . . ?
C98 C103 C96 125.5(3) . . ?
O6 C104 O5 124.1(3) . . ?
O6 C104 C98 117.7(3) . . ?
O5 C104 C98 118.2(3) . . ?
C40 C112 C109 120.2(5) . . ?
C9 C109 C112 122.2(5) . . ?
Cl1 C120 Cl2 109.9(5) . . ?
Cl1 C120 Cl1A 37.2(3) . . ?
Cl2 C120 Cl1A 106.7(4) . . ?
Cl3 C121 Cl4 112.9(4) . . ?
Cl7A C122 Cl6 118.7(10) . . ?
Cl7A C122 Cl7 25.8(8) . . ?
Cl6 C122 Cl7 112.2(4) . . ?
Cl5 C123 Cl8 113.8(5) . . ?

loop_
_geom_bond_atom_site_label_1
_geom_bond_atom_site_label_2
_geom_bond_distance
_geom_bond_site_symmetry_2
_geom_bond_publ_flag
Fe2 O8 2.042(3) . ?
Fe2 O2 2.052(2) . ?
Fe2 O6 2.064(3) . ?
Fe2 N4 2.122(3) . ?
Fe2 O4 2.126(3) . ?
Fe2 Fe1 2.7254(10) . ?
Fe1 O5 2.066(2) . ?
Fe1 O3 2.074(3) . ?
Fe1 O1 2.084(3) . ?
Fe1 N1 2.138(3) . ?
Fe1 O7 2.162(3) . ?
O1 C100 1.258(4) . ?
O2 C100 1.264(4) . ?
O3 C95 1.270(4) . ?
O4 C95 1.245(4) . ?
O5 C104 1.260(4) . ?
O6 C104 1.258(4) . ?
O7 C102 1.248(4) . ?
O8 C102 1.267(4) . ?
O9 S1 1.432(3) . ?
O10 S1 1.422(3) . ?
O11 S2 1.433(4) . ?
O12 S2 1.425(4) . ?
N3 C24 1.413(6) . ?
N3 C105 1.456(6) . ?
N3 C110 1.473(6) . ?
N2 C88 1.466(5) . ?
N2 C39 1.468(5) . ?
N2 S1 1.641(3) . ?
N1 C71 1.472(5) . ?
N1 C63 1.481(5) . ?
N6 C14 1.419(7) . ?
N6 C106 1.436(7) . ?
N6 C107 1.447(7) . ?
N5 C41 1.458(5) . ?
N5 C68 1.462(5) . ?
N5 S2 1.646(3) . ?
N4 C61 1.459(5) . ?
N4 C25 1.482(5) . ?
S1 C81 1.774(5) . ?
S2 C53 1.776(5) . ?
C1 C4 1.377(6) . ?
C1 C51 1.394(6) . ?
C2 C37 1.376(7) . ?
C2 C5 1.379(7) . ?
C2 C114 1.518(6) . ?
C3 C24 1.369(6) . ?
C3 C15 1.396(7) . ?
C4 C18 1.376(6) . ?
C5 C16 1.393(7) . ?
C6 C90 1.350(7) . ?
C6 C50 1.446(6) . ?
C7 C34 1.518(6) . ?
C8 C40 1.374(6) . ?
C8 C11 1.386(7) . ?
C9 C109 1.365(7) . ?
C9 C11 1.366(7) . ?
C9 C116 1.511(7) . ?
C10 C17 1.380(6) . ?
C10 C49 1.387(6) . ?
C12 C15 1.358(7) . ?
C12 C72 1.423(6) . ?
C13 C30 1.382(6) . ?
C13 C42 1.384(6) . ?
C13 C115 1.519(6) . ?
C14 C89 1.381(7) . ?
C14 C55 1.408(7) . ?
C16 C84 1.381(6) . ?
C17 C58 1.399(6) . ?
C18 C77 1.400(6) . ?
C19 C45 1.382(6) . ?
C19 C20 1.384(6) . ?
C20 C28 1.381(6) . ?
C21 C70 1.379(6) . ?
C21 C65 1.388(5) . ?
C22 C36 1.356(6) . ?
C22 C26 1.390(6) . ?
C23 C86 1.503(6) . ?
C24 C69 1.436(6) . ?
C25 C68 1.497(5) . ?
C26 C81 1.378(6) . ?
C27 C32 1.377(6) . ?
C27 C58 1.392(6) . ?
C28 C31 1.385(7) . ?
C28 C113 1.508(6) . ?
C29 C31 1.387(6) . ?
C29 C45 1.396(6) . ?
C30 C38 1.382(6) . ?
C32 C49 1.389(6) . ?
C33 C59 1.384(6) . ?
C33 C35 1.389(6) . ?
C34 C54 1.381(6) . ?
C34 C76 1.382(6) . ?
C35 C48 1.387(6) . ?
C35 C108 1.505(6) . ?
C36 C69 1.421(6) . ?
C37 C60 1.377(6) . ?
C38 C92 1.388(5) . ?
C39 C71 1.515(5) . ?
C40 C112 1.376(6) . ?
C40 C77 1.491(6) . ?
C41 C61 1.517(6) . ?
C42 C46 1.381(6) . ?
C43 C48 1.387(6) . ?
C43 C80 1.390(5) . ?
C44 C53 1.382(7) . ?
C44 C94 1.399(7) . ?
C45 C65 1.493(6) . ?
C46 C92 1.386(6) . ?
C47 C54 1.382(6) . ?
C47 C96 1.395(5) . ?
C49 C111 1.519(6) . ?
C50 C55 1.405(7) . ?
C50 C53 1.418(7) . ?
C51 C82 1.402(5) . ?
C51 C58 1.492(6) . ?
C52 C70 1.380(6) . ?
C52 C91 1.394(5) . ?
C55 C93 1.442(6) . ?
C56 C73 1.381(6) . ?
C56 C86 1.392(6) . ?
C57 C62 1.374(6) . ?
C57 C75 1.375(6) . ?
C59 C80 1.386(5) . ?
C60 C84 1.382(5) . ?
C62 C79 1.390(5) . ?
C63 C88 1.511(5) . ?
C64 C74 1.381(6) . ?
C64 C103 1.397(5) . ?
C65 C99 1.412(5) . ?
C66 C87 1.380(5) . ?
C66 C73 1.402(5) . ?
C66 C91 1.492(5) . ?
C67 C96 1.382(5) . ?
C67 C76 1.384(5) . ?
C69 C72 1.421(6) . ?
C72 C81 1.426(6) . ?
C74 C78 1.380(6) . ?
C75 C97 1.389(5) . ?
C77 C82 1.403(6) . ?
C78 C85 1.390(5) . ?
C79 C101 1.419(5) . ?
C79 C84 1.494(5) . ?
C80 C97 1.495(6) . ?
C82 C95 1.511(5) . ?
C83 C87 1.388(5) . ?
C83 C86 1.393(5) . ?
C85 C98 1.402(5) . ?
C85 C92 1.499(6) . ?
C89 C90 1.397(7) . ?
C91 C99 1.409(5) . ?
C93 C94 1.332(7) . ?
C96 C103 1.495(5) . ?
C97 C101 1.409(5) . ?
C98 C103 1.414(5) . ?
C98 C104 1.511(5) . ?
C99 C100 1.511(5) . ?
C101 C102 1.510(5) . ?
C112 C109 1.383(7) . ?
C120 Cl1 1.573(9) . ?
C120 Cl2 1.743(9) . ?
C120 Cl1A 1.828(9) . ?
C121 Cl3 1.707(6) . ?
C121 Cl4 1.736(6) . ?
C122 Cl7A 1.478(18) . ?
C122 Cl6 1.710(8) . ?
C122 Cl7 1.741(7) . ?
C123 Cl5 1.708(9) . ?
C123 Cl8 1.723(7) . ?
